data_4036905
loop_
_publ_author_name
'Clark, Andrew J.'
'Curran, Dennis P.'
'Fox, David J.'
'Ghelfi, Franco'
'Guy, Collette S.'
'Hay, Benjamin'
'James, Natalie'
'Phillips, Jessica M.'
'Roncaglia, Fabrizio'
'Sellars, Philip B.'
'Wilson, Paul'
'Zhang, Hanmo'

_publ_section_title
;
 Axially Chiral Enamides: Substituent Effects, Rotation Barriers, and
 Implications for their Cyclization Reactions.
;
_journal_issue 13
_journal_name_full 'The Journal of organic chemistry'
_journal_page_first 5547
_journal_page_last 5565
_journal_paper_doi 10.1021/acs.joc.6b00889
_journal_volume 81
_journal_year 2016
_chemical_formula_moiety 'C21 H24 Br N O'
_chemical_formula_sum 'C21 H24 Br N O'
_chemical_formula_weight 386.32
_space_group_crystal_system triclinic
_space_group_IT_number 2
_space_group_name_Hall '-P 1'
_space_group_name_H-M_alt 'P -1'
_atom_sites_solution_hydrogens geom
_atom_sites_solution_primary direct
_atom_sites_solution_secondary difmap
_audit_creation_date 2016-04-21
_audit_creation_method
;
Olex2 1.2
(compiled 2016.02.16 svn.r3265 for OlexSys, GUI svn.r5155)
;
_cell_angle_alpha 90.048(2)
_cell_angle_beta 96.165(2)
_cell_angle_gamma 112.241(3)
_cell_formula_units_Z 2
_cell_length_a 7.9989(2)
_cell_length_b 9.6732(2)
_cell_length_c 13.3484(3)
_cell_measurement_reflns_used 12356
_cell_measurement_temperature 150(2)
_cell_measurement_theta_max 70.5357
_cell_measurement_theta_min 4.9404
_cell_volume 949.49(4)
_computing_cell_refinement
;
CrysAlisPro, Agilent Technologies,
Version 1.171.35.19 (release 27-10-2011 CrysAlis171 .NET)
(compiled Oct 27 2011,15:02:11)
;
_computing_data_collection
;
CrysAlisPro, Agilent Technologies,
Version 1.171.35.19 (release 27-10-2011 CrysAlis171 .NET)
(compiled Oct 27 2011,15:02:11)
;
_computing_data_reduction
;
CrysAlisPro, Agilent Technologies,
Version 1.171.35.19 (release 27-10-2011 CrysAlis171 .NET)
(compiled Oct 27 2011,15:02:11)
;
_computing_molecular_graphics 'Olex2 (Dolomanov et al., 2009)'
_computing_publication_material 'Olex2 (Dolomanov et al., 2009)'
_computing_structure_refinement 'ShelXH-1997 (Sheldrick, 2008)'
_computing_structure_solution 'XS (Sheldrick, 2008)'
_diffrn_ambient_temperature 150(2)
_diffrn_detector_area_resol_mean 10.2833
_diffrn_measured_fraction_theta_full 0.998
_diffrn_measured_fraction_theta_max 0.998
_diffrn_measurement_details
;
#__ type_ start__ end____ width___ exp.time_
  1 omega  -41.00  -12.00   1.0000    5.0000
omega____ theta____ kappa____ phi______ frames
    -      -40.6947  -57.0000   90.0000 29

#__ type_ start__ end____ width___ exp.time_
  2 omega -114.00  -47.00   1.0000    5.0000
omega____ theta____ kappa____ phi______ frames
    -      -40.6947  -57.0000   90.0000 67

#__ type_ start__ end____ width___ exp.time_
  3 omega  -80.00  -12.00   1.0000    5.0000
omega____ theta____ kappa____ phi______ frames
    -      -40.6947  -57.0000  -90.0000 68

#__ type_ start__ end____ width___ exp.time_
  4 omega  -74.00   29.00   1.0000    5.0000
omega____ theta____ kappa____ phi______ frames
    -      -40.6947   77.0000   90.0000 103

#__ type_ start__ end____ width___ exp.time_
  5 omega  -50.00   35.00   1.0000    5.0000
omega____ theta____ kappa____ phi______ frames
    -      -40.6947   38.0000 -120.0000 85

#__ type_ start__ end____ width___ exp.time_
  6 omega   23.00   91.00   1.0000    5.0000
omega____ theta____ kappa____ phi______ frames
    -       40.6947 -125.0000   30.0000 68

#__ type_ start__ end____ width___ exp.time_
  7 omega   13.00   44.00   1.0000    5.0000
omega____ theta____ kappa____ phi______ frames
    -       40.6947   57.0000  150.0000 31

#__ type_ start__ end____ width___ exp.time_
  8 omega   10.00   36.00   1.0000    5.0000
omega____ theta____ kappa____ phi______ frames
    -       46.0000   89.0000 -161.0000 26

#__ type_ start__ end____ width___ exp.time_
  9 omega    8.00   33.00   1.0000    5.0000
omega____ theta____ kappa____ phi______ frames
    -       46.0000   90.0000  -31.0000 25

#__ type_ start__ end____ width___ exp.time_
 10 omega    8.00   33.00   1.0000    5.0000
omega____ theta____ kappa____ phi______ frames
    -       46.0000   90.0000   93.0000 25

#__ type_ start__ end____ width___ exp.time_
 11 omega  -47.00  -22.00   1.0000   20.0000
omega____ theta____ kappa____ phi______ frames
    -      -55.5000  -77.0000    0.0000 25

#__ type_ start__ end____ width___ exp.time_
 12 omega   96.00  136.00   1.0000    5.0000
omega____ theta____ kappa____ phi______ frames
    -       58.0000   77.0000  112.0000 40

#__ type_ start__ end____ width___ exp.time_
 13 omega   24.00   59.00   1.0000    5.0000
omega____ theta____ kappa____ phi______ frames
    -       58.0000   78.0000  142.0000 35

#__ type_ start__ end____ width___ exp.time_
 14 omega   25.00  105.00   1.0000    5.0000
omega____ theta____ kappa____ phi______ frames
    -       58.0000   79.0000 -172.0000 80

#__ type_ start__ end____ width___ exp.time_
 15 omega   27.00   53.00   1.0000    5.0000
omega____ theta____ kappa____ phi______ frames
    -       58.0000   77.0000  112.0000 26

#__ type_ start__ end____ width___ exp.time_
 16 omega   28.00   55.00   1.0000    5.0000
omega____ theta____ kappa____ phi______ frames
    -       62.0000   77.0000 -111.0000 27

#__ type_ start__ end____ width___ exp.time_
 17 omega  114.00  139.00   1.0000    5.0000
omega____ theta____ kappa____ phi______ frames
    -       66.0000   77.0000   21.0000 25

#__ type_ start__ end____ width___ exp.time_
 18 omega   32.00   87.00   1.0000    5.0000
omega____ theta____ kappa____ phi______ frames
    -       66.0000   77.0000  -27.0000 55

#__ type_ start__ end____ width___ exp.time_
 19 omega   33.00   58.00   1.0000    5.0000
omega____ theta____ kappa____ phi______ frames
    -       66.0000   77.0000   21.0000 25

#__ type_ start__ end____ width___ exp.time_
 20 omega   36.00   65.00   1.0000    5.0000
omega____ theta____ kappa____ phi______ frames
    -       70.0000   79.0000   61.0000 29

#__ type_ start__ end____ width___ exp.time_
 21 omega   36.00   64.00   1.0000    5.0000
omega____ theta____ kappa____ phi______ frames
    -       70.0000   78.0000  -74.0000 28

#__ type_ start__ end____ width___ exp.time_
 22 omega  113.00  144.00   1.0000    5.0000
omega____ theta____ kappa____ phi______ frames
    -       70.0000   79.0000   61.0000 31

#__ type_ start__ end____ width___ exp.time_
 23 omega   40.00   70.00   1.0000   20.0000
omega____ theta____ kappa____ phi______ frames
    -       74.0000   78.0000 -119.0000 30

#__ type_ start__ end____ width___ exp.time_
 24 omega   23.00   49.00   1.0000   20.0000
omega____ theta____ kappa____ phi______ frames
    -      100.0000  -94.0000 -180.0000 26

#__ type_ start__ end____ width___ exp.time_
 25 omega   41.00  109.00   1.0000   20.0000
omega____ theta____ kappa____ phi______ frames
    -      100.0000  -94.0000    0.0000 68

#__ type_ start__ end____ width___ exp.time_
 26 omega  121.00  147.00   1.0000   20.0000
omega____ theta____ kappa____ phi______ frames
    -      100.0000   61.0000  120.0000 26

#__ type_ start__ end____ width___ exp.time_
 27 omega   66.00  110.00   1.0000   20.0000
omega____ theta____ kappa____ phi______ frames
    -      100.0000   77.0000  120.0000 44

#__ type_ start__ end____ width___ exp.time_
 28 omega  134.00  160.00   1.0000   20.0000
omega____ theta____ kappa____ phi______ frames
    -      100.0000   77.0000  120.0000 26

#__ type_ start__ end____ width___ exp.time_
 29 omega  115.00  141.00   1.0000   20.0000
omega____ theta____ kappa____ phi______ frames
    -      100.0000   45.0000 -150.0000 26

#__ type_ start__ end____ width___ exp.time_
 30 omega   71.00  173.00   1.0000   20.0000
omega____ theta____ kappa____ phi______ frames
    -      100.0000   61.0000  150.0000 102

#__ type_ start__ end____ width___ exp.time_
 31 omega   66.00  170.00   1.0000   20.0000
omega____ theta____ kappa____ phi______ frames
    -      100.0000   77.0000   90.0000 104

#__ type_ start__ end____ width___ exp.time_
 32 omega   81.00  112.00   1.0000   20.0000
omega____ theta____ kappa____ phi______ frames
    -      100.0000   45.0000  -90.0000 31

#__ type_ start__ end____ width___ exp.time_
 33 omega   61.00  135.00   1.0000   20.0000
omega____ theta____ kappa____ phi______ frames
    -      100.0000  179.0000   60.0000 74

#__ type_ start__ end____ width___ exp.time_
 34 omega   66.00  101.00   1.0000   20.0000
omega____ theta____ kappa____ phi______ frames
    -      100.0000   77.0000   30.0000 35

#__ type_ start__ end____ width___ exp.time_
 35 omega  141.00  177.00   1.0000   20.0000
omega____ theta____ kappa____ phi______ frames
    -      100.0000   77.0000 -120.0000 36

#__ type_ start__ end____ width___ exp.time_
 36 omega  142.00  178.00   1.0000   20.0000
omega____ theta____ kappa____ phi______ frames
    -      100.0000  111.0000 -150.0000 36

#__ type_ start__ end____ width___ exp.time_
 37 omega   66.00   91.00   1.0000   20.0000
omega____ theta____ kappa____ phi______ frames
    -      100.0000   77.0000 -120.0000 25

#__ type_ start__ end____ width___ exp.time_
 38 omega  133.00  158.00   1.0000   20.0000
omega____ theta____ kappa____ phi______ frames
    -      100.0000   77.0000  150.0000 25

#__ type_ start__ end____ width___ exp.time_
 39 omega   69.00   98.00   1.0000   20.0000
omega____ theta____ kappa____ phi______ frames
    -      100.0000  -45.0000 -150.0000 29

#__ type_ start__ end____ width___ exp.time_
 40 omega   66.00  101.00   1.0000   20.0000
omega____ theta____ kappa____ phi______ frames
    -      100.0000   77.0000  150.0000 35

#__ type_ start__ end____ width___ exp.time_
 41 omega   27.00   64.00   1.0000   20.0000
omega____ theta____ kappa____ phi______ frames
    -      100.0000  -45.0000 -150.0000 37

#__ type_ start__ end____ width___ exp.time_
 42 omega   39.00  106.00   1.0000   20.0000
omega____ theta____ kappa____ phi______ frames
    -      100.0000  -94.0000  150.0000 67

#__ type_ start__ end____ width___ exp.time_
 43 omega   84.00  113.00   1.0000   20.0000
omega____ theta____ kappa____ phi______ frames
    -      100.0000 -111.0000   90.0000 29

#__ type_ start__ end____ width___ exp.time_
 44 omega   66.00  110.00   1.0000   20.0000
omega____ theta____ kappa____ phi______ frames
    -      100.0000   77.0000  -60.0000 44

#__ type_ start__ end____ width___ exp.time_
 45 omega  134.00  159.00   1.0000   20.0000
omega____ theta____ kappa____ phi______ frames
    -      100.0000   77.0000  -60.0000 25

#__ type_ start__ end____ width___ exp.time_
 46 omega  100.00  139.00   1.0000   20.0000
omega____ theta____ kappa____ phi______ frames
    -      100.0000  111.0000 -150.0000 39

#__ type_ start__ end____ width___ exp.time_
 47 omega   69.00   95.00   1.0000   20.0000
omega____ theta____ kappa____ phi______ frames
    -      100.0000   77.0000 -150.0000 26

#__ type_ start__ end____ width___ exp.time_
 48 omega   84.00  109.00   1.0000   20.0000
omega____ theta____ kappa____ phi______ frames
    -      100.0000  -94.0000 -120.0000 25

#__ type_ start__ end____ width___ exp.time_
 49 omega   24.00   74.00   1.0000   20.0000
omega____ theta____ kappa____ phi______ frames
    -      100.0000 -111.0000   90.0000 50

#__ type_ start__ end____ width___ exp.time_
 50 omega  108.00  139.00   1.0000   20.0000
omega____ theta____ kappa____ phi______ frames
    -      100.0000   77.0000   30.0000 31

#__ type_ start__ end____ width___ exp.time_
 51 omega   23.00   53.00   1.0000   20.0000
omega____ theta____ kappa____ phi______ frames
    -      100.0000  -94.0000 -120.0000 30

#__ type_ start__ end____ width___ exp.time_
 52 omega  135.00  168.00   1.0000   20.0000
omega____ theta____ kappa____ phi______ frames
    -      100.0000   77.0000   60.0000 33

#__ type_ start__ end____ width___ exp.time_
 53 omega  121.00  165.00   1.0000   20.0000
omega____ theta____ kappa____ phi______ frames
    -      100.0000   45.0000  -90.0000 44

#__ type_ start__ end____ width___ exp.time_
 54 omega   74.00  102.00   1.0000   20.0000
omega____ theta____ kappa____ phi______ frames
    -      100.0000   61.0000  120.0000 28

#__ type_ start__ end____ width___ exp.time_
 55 omega   68.00  115.00   1.0000   20.0000
omega____ theta____ kappa____ phi______ frames
    -      100.0000   77.0000   60.0000 47

#__ type_ start__ end____ width___ exp.time_
 56 omega   56.00  115.00   1.0000   20.0000
omega____ theta____ kappa____ phi______ frames
    -      100.0000  179.0000  -90.0000 59

#__ type_ start__ end____ width___ exp.time_
 57 omega   42.00  120.00   1.0000   20.0000
omega____ theta____ kappa____ phi______ frames
    -      100.0000 -161.0000 -153.0000 78

#__ type_ start__ end____ width___ exp.time_
 58 omega   74.00  110.00   1.0000   20.0000
omega____ theta____ kappa____ phi______ frames
    -      100.0000   45.0000 -150.0000 36

#__ type_ start__ end____ width___ exp.time_
 59 omega   67.00  130.00   1.0000   20.0000
omega____ theta____ kappa____ phi______ frames
    -      100.0000   77.0000  -90.0000 63

#__ type_ start__ end____ width___ exp.time_
 60 omega  147.00  174.00   1.0000   20.0000
omega____ theta____ kappa____ phi______ frames
    -      100.0000  111.0000   30.0000 27

#__ type_ start__ end____ width___ exp.time_
 61 omega  108.00  133.00   1.0000   20.0000
omega____ theta____ kappa____ phi______ frames
    -      100.0000   77.0000 -180.0000 25

#__ type_ start__ end____ width___ exp.time_
 62 omega   69.00  127.00   1.0000   20.0000
omega____ theta____ kappa____ phi______ frames
    -      100.0000   77.0000  -30.0000 58

#__ type_ start__ end____ width___ exp.time_
 63 omega   73.00  121.00   1.0000   20.0000
omega____ theta____ kappa____ phi______ frames
    -      100.0000   45.0000  -30.0000 48

#__ type_ start__ end____ width___ exp.time_
 64 omega   68.00   94.00   1.0000   20.0000
omega____ theta____ kappa____ phi______ frames
    -      100.0000   77.0000 -180.0000 26

#__ type_ start__ end____ width___ exp.time_
 65 omega  100.00  131.00   1.0000   20.0000
omega____ theta____ kappa____ phi______ frames
    -      100.0000  111.0000   30.0000 31

#__ type_ start__ end____ width___ exp.time_
 66 omega   70.00  116.00   1.0000   20.0000
omega____ theta____ kappa____ phi______ frames
    -      100.0000  179.0000  120.0000 46

#__ type_ start__ end____ width___ exp.time_
 67 omega   68.00  142.00   1.0000   20.0000
omega____ theta____ kappa____ phi______ frames
    -      100.0000   77.0000    0.0000 74

#__ type_ start__ end____ width___ exp.time_
 68 omega  126.00  152.00   1.0000   20.0000
omega____ theta____ kappa____ phi______ frames
    -      100.0000   45.0000  -30.0000 26

#__ type_ start__ end____ width___ exp.time_
 69 omega  114.00  139.00   1.0000   20.0000
omega____ theta____ kappa____ phi______ frames
    -      100.0000   45.0000   90.0000 25

#__ type_ start__ end____ width___ exp.time_
 70 omega   72.00  118.00   1.0000   20.0000
omega____ theta____ kappa____ phi______ frames
    -      100.0000  -61.0000  150.0000 46

#__ type_ start__ end____ width___ exp.time_
 71 omega  153.00  178.00   1.0000   20.0000
omega____ theta____ kappa____ phi______ frames
    -      100.0000   77.0000  -30.0000 25

#__ type_ start__ end____ width___ exp.time_
 72 omega   77.00  122.00   1.0000   20.0000
omega____ theta____ kappa____ phi______ frames
    -      100.0000   45.0000 -120.0000 45

#__ type_ start__ end____ width___ exp.time_
 73 omega   98.00  135.00   1.0000   20.0000
omega____ theta____ kappa____ phi______ frames
    -      100.0000   45.0000   30.0000 37

#__ type_ start__ end____ width___ exp.time_
 74 omega   66.00  107.00   1.0000   20.0000
omega____ theta____ kappa____ phi______ frames
    -      100.0000  -94.0000 -180.0000 41
;
_diffrn_measurement_device_type 'Xcalibur, Ruby, Gemini'
_diffrn_measurement_method '\w scans'
_diffrn_orient_matrix_UB_11 -0.0150453000
_diffrn_orient_matrix_UB_12 -0.1081570000
_diffrn_orient_matrix_UB_13 0.0863247000
_diffrn_orient_matrix_UB_21 -0.0947332000
_diffrn_orient_matrix_UB_22 -0.1340076000
_diffrn_orient_matrix_UB_23 -0.0760205000
_diffrn_orient_matrix_UB_31 0.1862541000
_diffrn_orient_matrix_UB_32 -0.0031212000
_diffrn_orient_matrix_UB_33 -0.0164828000
_diffrn_radiation_monochromator graphite
_diffrn_radiation_type CuK\a
_diffrn_radiation_wavelength 1.54184
_diffrn_reflns_av_R_equivalents 0.0894
_diffrn_reflns_av_unetI/netI 0.0473
_diffrn_reflns_limit_h_max 9
_diffrn_reflns_limit_h_min -8
_diffrn_reflns_limit_k_max 11
_diffrn_reflns_limit_k_min -11
_diffrn_reflns_limit_l_max 16
_diffrn_reflns_limit_l_min -16
_diffrn_reflns_number 17863
_diffrn_reflns_theta_full 70.67
_diffrn_reflns_theta_max 70.67
_diffrn_reflns_theta_min 4.94
_diffrn_source 'Enhance (Cu) X-ray Source'
_exptl_absorpt_coefficient_mu 2.987
_exptl_absorpt_correction_T_max 1.00000
_exptl_absorpt_correction_T_min 0.21873
_exptl_absorpt_correction_type multi-scan
_exptl_absorpt_process_details
;
CrysAlisPro, Agilent Technologies,
Version 1.171.35.19 (release 27-10-2011 CrysAlis171 .NET)
(compiled Oct 27 2011,15:02:11)
Empirical absorption correction using spherical harmonics,
 implemented in SCALE3 ABSPACK scaling algorithm.
;
_exptl_crystal_colour colourless
_exptl_crystal_colour_primary colourless
_exptl_crystal_density_diffrn 1.351
_exptl_crystal_density_method 'not measured'
_exptl_crystal_description block
_exptl_crystal_F_000 400
_exptl_crystal_size_max 0.4
_exptl_crystal_size_mid 0.2
_exptl_crystal_size_min 0.08
_refine_diff_density_max 0.504
_refine_diff_density_min -0.377
_refine_diff_density_rms 0.073
_refine_ls_extinction_method none
_refine_ls_goodness_of_fit_ref 1.055
_refine_ls_hydrogen_treatment constr
_refine_ls_matrix_type full
_refine_ls_number_parameters 221
_refine_ls_number_reflns 3631
_refine_ls_number_restraints 0
_refine_ls_restrained_S_all 1.055
_refine_ls_R_factor_all 0.0376
_refine_ls_R_factor_gt 0.0371
_refine_ls_shift/su_max 0.002
_refine_ls_shift/su_mean 0.000
_refine_ls_structure_factor_coef Fsqd
_refine_ls_weighting_details 'calc w=1/[\s^2^(Fo^2^)+(0.0519P)^2^+0.3471P] where P=(Fo^2^+2Fc^2^)/3'
_refine_ls_weighting_scheme calc
_refine_ls_wR_factor_gt 0.0947
_refine_ls_wR_factor_ref 0.0952
_reflns_number_gt 3567
_reflns_number_total 3631
_reflns_threshold_expression >2sigma(I)
_cod_data_source_file jo6b00889_si_002.cif
_cod_data_source_block cg4
_cod_database_code 4036905
_chemical_oxdiff_formula 'C20 H20 N2 O2 Br'
_reflns_odcompleteness_completeness 96.44
_reflns_odcompleteness_iscentric 1
_reflns_odcompleteness_theta 72.42
_olex2_refinement_description
;
1. Fixed Uiso
 At 1.2 times of:
  All C(H) groups, All C(H,H) groups
 At 1.5 times of:
  All C(H,H,H) groups
2.a Secondary CH2 refined with riding coordinates:
 C6(H6A,H6B)
2.b Aromatic/amide H refined with riding coordinates:
 C8(H8), C9(H9), C10(H10), C11(H11), C12(H12), C18(H18), C19(H19), C20(H20),
 C21(H21), C22(H22)
2.c Idealised Me refined as rotating group:
 C1(H1A,H1B,H1C), C3(H3A,H3B,H3C), C15(H15A,H15B,H15C), C16(H16A,H16B,H16C)
;
_olex2_submission_special_instructions 'No special instructions were received'

loop_
_space_group_symop_id
_space_group_symop_operation_xyz
1 'x, y, z'
2 '-x, -y, -z'

loop_
_atom_site_label
_atom_site_type_symbol
_atom_site_fract_x
_atom_site_fract_y
_atom_site_fract_z
_atom_site_U_iso_or_equiv
_atom_site_adp_type
_atom_site_occupancy
_atom_site_calc_flag
_atom_site_refinement_flags_posn
C1 C 0.8308(3) 0.2341(2) 0.16637(18) 0.0431(5) Uani 1 d .
H1A H 0.9075 0.1775 0.1851 0.065 Uiso 1 calc GR
H1B H 0.8232 0.2462 0.0933 0.065 Uiso 1 calc GR
H1C H 0.7087 0.1801 0.1855 0.065 Uiso 1 calc GR
Br2 Br 0.92372(3) 0.34656(2) 0.368185(14) 0.03927(11) Uani 1 d .
C2 C 0.9136(3) 0.3877(2) 0.22111(13) 0.0301(4) Uani 1 d .
C3 C 1.1034(3) 0.4722(2) 0.19306(14) 0.0328(4) Uani 1 d .
H3A H 1.1616 0.5645 0.2354 0.049 Uiso 1 calc GR
H3B H 1.0960 0.4970 0.1220 0.049 Uiso 1 calc GR
H3C H 1.1752 0.4098 0.2037 0.049 Uiso 1 calc GR
O4 O 0.63875(19) 0.40494(15) 0.14741(11) 0.0354(3) Uani 1 d .
C4 C 0.7812(2) 0.4701(2) 0.20079(12) 0.0257(4) Uani 1 d .
N5 N 0.8299(2) 0.61490(16) 0.23529(10) 0.0234(3) Uani 1 d .
C6 C 0.9718(2) 0.6944(2) 0.31844(12) 0.0258(4) Uani 1 d .
H6A H 1.0538 0.6398 0.3323 0.031 Uiso 1 calc R
H6B H 0.9136 0.6952 0.3801 0.031 Uiso 1 calc R
C7 C 1.0824(2) 0.8531(2) 0.29467(14) 0.0283(4) Uani 1 d .
C8 C 1.1131(3) 0.9697(2) 0.36433(17) 0.0383(5) Uani 1 d .
H8 H 1.0581 0.9496 0.4251 0.046 Uiso 1 calc R
C9 C 1.2237(3) 1.1155(3) 0.3457(2) 0.0512(6) Uani 1 d .
H9 H 1.2441 1.1942 0.3938 0.061 Uiso 1 calc R
C10 C 1.3039(3) 1.1462(3) 0.2575(2) 0.0510(6) Uani 1 d .
H10 H 1.3793 1.2458 0.2449 0.061 Uiso 1 calc R
C11 C 1.2740(3) 1.0315(3) 0.18776(19) 0.0446(5) Uani 1 d .
H11 H 1.3293 1.0523 0.1271 0.054 Uiso 1 calc R
C12 C 1.1636(3) 0.8863(2) 0.20584(15) 0.0338(4) Uani 1 d .
H12 H 1.1430 0.8084 0.1570 0.041 Uiso 1 calc R
C13 C 0.7059(2) 0.68858(19) 0.20638(12) 0.0242(3) Uani 1 d .
C14 C 0.6771(3) 0.7241(2) 0.11144(13) 0.0283(4) Uani 1 d .
C15 C 0.7701(3) 0.6928(3) 0.02686(14) 0.0372(5) Uani 1 d .
H15A H 0.8658 0.6589 0.0547 0.056 Uiso 1 calc GR
H15B H 0.8240 0.7842 -0.0094 0.056 Uiso 1 calc GR
H15C H 0.6809 0.6148 -0.0197 0.056 Uiso 1 calc GR
C16 C 0.5418(3) 0.7931(2) 0.07748(14) 0.0357(4) Uani 1 d .
H16A H 0.4635 0.7859 0.1305 0.054 Uiso 1 calc GR
H16B H 0.4670 0.7398 0.0158 0.054 Uiso 1 calc GR
H16C H 0.6066 0.8984 0.0640 0.054 Uiso 1 calc GR
C17 C 0.6141(2) 0.7173(2) 0.29132(12) 0.0235(3) Uani 1 d .
C18 C 0.6179(3) 0.8593(2) 0.31221(13) 0.0305(4) Uani 1 d .
H18 H 0.6849 0.9406 0.2742 0.037 Uiso 1 calc R
C19 C 0.5249(3) 0.8838(2) 0.38788(14) 0.0376(5) Uani 1 d .
H19 H 0.5264 0.9809 0.4005 0.045 Uiso 1 calc R
C20 C 0.4300(3) 0.7666(3) 0.44496(14) 0.0369(5) Uani 1 d .
H20 H 0.3649 0.7829 0.4962 0.044 Uiso 1 calc R
C21 C 0.4303(3) 0.6260(2) 0.42729(14) 0.0343(4) Uani 1 d .
H21 H 0.3670 0.5459 0.4672 0.041 Uiso 1 calc R
C22 C 0.5229(3) 0.6016(2) 0.35127(13) 0.0293(4) Uani 1 d .
H22 H 0.5239 0.5049 0.3401 0.035 Uiso 1 calc R

loop_
_atom_site_aniso_label
_atom_site_aniso_U_11
_atom_site_aniso_U_22
_atom_site_aniso_U_33
_atom_site_aniso_U_23
_atom_site_aniso_U_13
_atom_site_aniso_U_12
C1 0.0465(12) 0.0305(11) 0.0556(12) -0.0058(9) -0.0030(10) 0.0207(10)
Br2 0.04377(17) 0.04207(18) 0.03625(15) 0.01600(10) 0.00806(11) 0.02023(13)
C2 0.0351(10) 0.0290(10) 0.0285(8) 0.0010(7) 0.0015(7) 0.0153(8)
C3 0.0341(10) 0.0378(11) 0.0319(9) 0.0014(8) 0.0056(8) 0.0193(9)
O4 0.0335(7) 0.0284(7) 0.0410(7) -0.0075(6) -0.0093(6) 0.0119(6)
C4 0.0270(9) 0.0260(9) 0.0242(8) 0.0007(7) 0.0021(7) 0.0103(8)
N5 0.0244(7) 0.0250(7) 0.0209(6) -0.0013(5) -0.0002(6) 0.0103(6)
C6 0.0263(8) 0.0303(9) 0.0205(7) -0.0027(7) -0.0010(7) 0.0114(8)
C7 0.0247(9) 0.0289(9) 0.0303(8) -0.0031(7) -0.0048(7) 0.0114(8)
C8 0.0324(10) 0.0372(11) 0.0445(11) -0.0135(9) -0.0046(9) 0.0146(9)
C9 0.0400(12) 0.0319(11) 0.0795(17) -0.0187(11) -0.0152(12) 0.0173(10)
C10 0.0337(11) 0.0298(11) 0.0837(18) 0.0088(11) -0.0075(12) 0.0094(9)
C11 0.0371(11) 0.0412(12) 0.0531(13) 0.0165(10) 0.0021(10) 0.0129(10)
C12 0.0329(10) 0.0328(10) 0.0342(9) 0.0043(8) 0.0010(8) 0.0115(9)
C13 0.0256(8) 0.0235(8) 0.0229(8) -0.0022(6) 0.0000(7) 0.0095(7)
C14 0.0331(9) 0.0297(9) 0.0232(8) -0.0016(7) 0.0005(7) 0.0139(8)
C15 0.0457(12) 0.0512(13) 0.0220(8) 0.0015(8) 0.0033(8) 0.0269(10)
C16 0.0450(11) 0.0462(12) 0.0232(8) 0.0017(8) -0.0017(8) 0.0271(10)
C17 0.0242(8) 0.0272(9) 0.0193(7) -0.0002(6) -0.0014(6) 0.0112(7)
C18 0.0395(10) 0.0288(10) 0.0260(8) 0.0026(7) 0.0035(8) 0.0163(8)
C19 0.0499(12) 0.0407(11) 0.0309(9) -0.0038(8) 0.0037(9) 0.0275(10)
C20 0.0378(10) 0.0552(13) 0.0243(8) -0.0026(8) 0.0040(8) 0.0252(10)
C21 0.0288(9) 0.0447(12) 0.0267(9) 0.0075(8) 0.0042(7) 0.0106(9)
C22 0.0308(9) 0.0286(9) 0.0270(8) 0.0018(7) -0.0005(7) 0.0106(8)

loop_
_atom_type_symbol
_atom_type_description
_atom_type_scat_dispersion_real
_atom_type_scat_dispersion_imag
_atom_type_scat_source
C C 0.0181 0.0091 'International Tables Vol C Tables 4.2.6.8 and 6.1.1.4'
H H 0.0000 0.0000 'International Tables Vol C Tables 4.2.6.8 and 6.1.1.4'
N N 0.0311 0.0180 'International Tables Vol C Tables 4.2.6.8 and 6.1.1.4'
O O 0.0492 0.0322 'International Tables Vol C Tables 4.2.6.8 and 6.1.1.4'
Br Br -0.6763 1.2805 'International Tables Vol C Tables 4.2.6.8 and 6.1.1.4'

loop_
_geom_angle_atom_site_label_1
_geom_angle_atom_site_label_2
_geom_angle_atom_site_label_3
_geom_angle
H1A C1 H1B 109.5
H1A C1 H1C 109.5
H1B C1 H1C 109.5
C2 C1 H1A 109.5
C2 C1 H1B 109.5
C2 C1 H1C 109.5
C1 C2 Br2 105.22(14)
C1 C2 C4 109.29(16)
C3 C2 C1 110.10(16)
C3 C2 Br2 110.30(13)
C3 C2 C4 114.72(16)
C4 C2 Br2 106.74(12)
C2 C3 H3A 109.5
C2 C3 H3B 109.5
C2 C3 H3C 109.5
H3A C3 H3B 109.5
H3A C3 H3C 109.5
H3B C3 H3C 109.5
O4 C4 C2 117.57(16)
O4 C4 N5 121.45(16)
N5 C4 C2 120.79(15)
C4 N5 C6 126.83(14)
C4 N5 C13 117.70(14)
C13 N5 C6 113.70(13)
N5 C6 H6A 109.1
N5 C6 H6B 109.1
N5 C6 C7 112.39(14)
H6A C6 H6B 107.9
C7 C6 H6A 109.1
C7 C6 H6B 109.1
C8 C7 C6 120.10(18)
C8 C7 C12 118.37(19)
C12 C7 C6 121.45(16)
C7 C8 H8 119.7
C7 C8 C9 120.6(2)
C9 C8 H8 119.7
C8 C9 H9 119.9
C10 C9 C8 120.3(2)
C10 C9 H9 119.9
C9 C10 H10 120.2
C9 C10 C11 119.6(2)
C11 C10 H10 120.2
C10 C11 H11 119.9
C10 C11 C12 120.3(2)
C12 C11 H11 119.9
C7 C12 H12 119.6
C11 C12 C7 120.9(2)
C11 C12 H12 119.6
N5 C13 C17 114.02(14)
C14 C13 N5 121.57(15)
C14 C13 C17 124.40(16)
C13 C14 C15 123.44(17)
C13 C14 C16 123.06(16)
C16 C14 C15 113.44(15)
C14 C15 H15A 109.5
C14 C15 H15B 109.5
C14 C15 H15C 109.5
H15A C15 H15B 109.5
H15A C15 H15C 109.5
H15B C15 H15C 109.5
C14 C16 H16A 109.5
C14 C16 H16B 109.5
C14 C16 H16C 109.5
H16A C16 H16B 109.5
H16A C16 H16C 109.5
H16B C16 H16C 109.5
C18 C17 C13 121.04(16)
C18 C17 C22 118.61(16)
C22 C17 C13 120.35(16)
C17 C18 H18 119.6
C19 C18 C17 120.76(18)
C19 C18 H18 119.6
C18 C19 H19 120.0
C20 C19 C18 119.99(18)
C20 C19 H19 120.0
C19 C20 H20 120.1
C21 C20 C19 119.85(18)
C21 C20 H20 120.1
C20 C21 H21 120.0
C20 C21 C22 120.10(19)
C22 C21 H21 120.0
C17 C22 H22 119.7
C21 C22 C17 120.61(17)
C21 C22 H22 119.7

loop_
_geom_bond_atom_site_label_1
_geom_bond_atom_site_label_2
_geom_bond_distance
C1 H1A 0.9800
C1 H1B 0.9800
C1 H1C 0.9800
C1 C2 1.526(3)
Br2 C2 2.0028(18)
C2 C3 1.515(3)
C2 C4 1.551(2)
C3 H3A 0.9800
C3 H3B 0.9800
C3 H3C 0.9800
O4 C4 1.219(2)
C4 N5 1.369(2)
N5 C6 1.476(2)
N5 C13 1.447(2)
C6 H6A 0.9900
C6 H6B 0.9900
C6 C7 1.508(3)
C7 C8 1.391(3)
C7 C12 1.392(3)
C8 H8 0.9500
C8 C9 1.392(4)
C9 H9 0.9500
C9 C10 1.379(4)
C10 H10 0.9500
C10 C11 1.380(4)
C11 H11 0.9500
C11 C12 1.385(3)
C12 H12 0.9500
C13 C14 1.332(3)
C13 C17 1.495(2)
C14 C15 1.506(2)
C14 C16 1.505(3)
C15 H15A 0.9800
C15 H15B 0.9800
C15 H15C 0.9800
C16 H16A 0.9800
C16 H16B 0.9800
C16 H16C 0.9800
C17 C18 1.390(2)
C17 C22 1.391(3)
C18 H18 0.9500
C18 C19 1.387(3)
C19 H19 0.9500
C19 C20 1.384(3)
C20 H20 0.9500
C20 C21 1.381(3)
C21 H21 0.9500
C21 C22 1.388(3)
C22 H22 0.9500

loop_
_geom_torsion_atom_site_label_1
_geom_torsion_atom_site_label_2
_geom_torsion_atom_site_label_3
_geom_torsion_atom_site_label_4
_geom_torsion
C1 C2 C4 O4 0.0(2)
C1 C2 C4 N5 -175.02(17)
Br2 C2 C4 O4 -113.31(16)
Br2 C2 C4 N5 71.67(18)
C2 C4 N5 C6 -21.2(3)
C2 C4 N5 C13 174.95(15)
C3 C2 C4 O4 124.20(19)
C3 C2 C4 N5 -50.8(2)
O4 C4 N5 C6 163.93(17)
O4 C4 N5 C13 0.1(3)
C4 N5 C6 C7 138.94(17)
C4 N5 C13 C14 -68.7(2)
C4 N5 C13 C17 110.31(17)
N5 C6 C7 C8 131.38(17)
N5 C6 C7 C12 -51.9(2)
N5 C13 C14 C15 -0.5(3)
N5 C13 C14 C16 176.57(17)
N5 C13 C17 C18 127.51(18)
N5 C13 C17 C22 -52.5(2)
C6 N5 C13 C14 125.37(18)
C6 N5 C13 C17 -55.6(2)
C6 C7 C8 C9 176.25(18)
C6 C7 C12 C11 -176.01(18)
C7 C8 C9 C10 0.2(3)
C8 C7 C12 C11 0.8(3)
C8 C9 C10 C11 0.0(3)
C9 C10 C11 C12 0.2(3)
C10 C11 C12 C7 -0.6(3)
C12 C7 C8 C9 -0.6(3)
C13 N5 C6 C7 -56.71(19)
C13 C17 C18 C19 176.76(17)
C13 C17 C22 C21 -176.99(16)
C14 C13 C17 C18 -53.5(3)
C14 C13 C17 C22 126.5(2)
C17 C13 C14 C15 -179.44(18)
C17 C13 C14 C16 -2.4(3)
C17 C18 C19 C20 1.3(3)
C18 C17 C22 C21 3.0(3)
C18 C19 C20 C21 0.9(3)
C19 C20 C21 C22 -1.1(3)
C20 C21 C22 C17 -0.9(3)
C22 C17 C18 C19 -3.2(3)
